data_7043534
loop_
_publ_author_name
'Li, Jun-Jiao'
'Wang, Chong-Chen'
'Fu, Huifen'
'Cui, Jing-rui'
'Xu, Peng'
'Guo, Jie'
'Li, Jian-Rong'

_publ_section_title
;
 High-performance adsorption and separation of anionic dyes in water using
 a chemically stable graphene-like metal-organic framework
;
_journal_name_full 'Dalton Trans.'
_journal_paper_doi 10.1039/C7DT02208E
_journal_year 2017
_chemical_formula_sum 'C30 H48 Co3 N12 O24 S3'
_chemical_formula_weight 1233.77
_chemical_name_systematic
; 
 ? 
;
_space_group_IT_number 161
_symmetry_cell_setting rhombohedral
_symmetry_space_group_name_Hall 'R 3 -2"c'
_symmetry_space_group_name_H-M 'R 3 c :H'
_atom_sites_solution_hydrogens geom
_atom_sites_solution_primary direct
_atom_sites_solution_secondary difmap
_audit_creation_method SHELXL-97
_audit_update_record
;
2016-05-27 deposited with the CCDC.
2017-07-07 downloaded from the CCDC.
;
_cell_angle_alpha 90.00
_cell_angle_beta 90.00
_cell_angle_gamma 120.00
_cell_formula_units_Z 6
_cell_length_a 23.635(2)
_cell_length_b 23.635(2)
_cell_length_c 13.7616(14)
_cell_measurement_reflns_used 5413
_cell_measurement_temperature 298(2)
_cell_measurement_theta_max 27.955
_cell_measurement_theta_min 2.986
_cell_volume 6657.5(10)
_computing_cell_refinement 'Bruker SMART'
_computing_data_collection 'Bruker SMART'
_computing_data_reduction 'Bruker SAINT'
_computing_molecular_graphics 'Bruker SHELXTL'
_computing_publication_material 'Bruker SHELXTL'
_computing_structure_refinement 'SHELXL-97 (Sheldrick, 1997)'
_computing_structure_solution 'SHELXS-97 (Sheldrick, 1990)'
_diffrn_ambient_temperature 298(2)
_diffrn_measured_fraction_theta_full 0.999
_diffrn_measured_fraction_theta_max 0.999
_diffrn_measurement_device_type 'CCD area detector'
_diffrn_measurement_method 'phi and omega scans'
_diffrn_radiation_monochromator graphite
_diffrn_radiation_source 'fine-focus sealed tube'
_diffrn_radiation_type MoK\a
_diffrn_radiation_wavelength 0.71073
_diffrn_reflns_av_R_equivalents 0.0326
_diffrn_reflns_av_sigmaI/netI 0.0268
_diffrn_reflns_limit_h_max 27
_diffrn_reflns_limit_h_min -28
_diffrn_reflns_limit_k_max 28
_diffrn_reflns_limit_k_min -26
_diffrn_reflns_limit_l_max 16
_diffrn_reflns_limit_l_min -15
_diffrn_reflns_number 10773
_diffrn_reflns_theta_full 25.00
_diffrn_reflns_theta_max 25.00
_diffrn_reflns_theta_min 2.99
_exptl_absorpt_coefficient_mu 1.353
_exptl_absorpt_correction_T_max 0.7735
_exptl_absorpt_correction_T_min 0.6136
_exptl_absorpt_correction_type multi-scan
_exptl_absorpt_process_details sadabs
_exptl_crystal_colour red
_exptl_crystal_density_diffrn 1.846
_exptl_crystal_density_meas 0
_exptl_crystal_density_method 'not measured'
_exptl_crystal_description block-like
_exptl_crystal_F_000 3798
_exptl_crystal_size_max 0.40
_exptl_crystal_size_mid 0.32
_exptl_crystal_size_min 0.20
_refine_diff_density_max 0.392
_refine_diff_density_min -0.266
_refine_diff_density_rms 0.058
_refine_ls_abs_structure_details 'Flack H D (1983), Acta Cryst. A39, 876-881'
_refine_ls_abs_structure_Flack 0.02(2)
_refine_ls_extinction_method none
_refine_ls_goodness_of_fit_ref 1.044
_refine_ls_hydrogen_treatment mixed
_refine_ls_matrix_type full
_refine_ls_number_parameters 218
_refine_ls_number_reflns 2432
_refine_ls_number_restraints 1
_refine_ls_restrained_S_all 1.044
_refine_ls_R_factor_all 0.0369
_refine_ls_R_factor_gt 0.0308
_refine_ls_shift/su_max 0.001
_refine_ls_shift/su_mean 0.000
_refine_ls_structure_factor_coef Fsqd
_refine_ls_weighting_details 'calc w=1/[\s^2^(Fo^2^)+(0.0283P)^2^+29.8552P] where P=(Fo^2^+2Fc^2^)/3'
_refine_ls_weighting_scheme calc
_refine_ls_wR_factor_gt 0.0685
_refine_ls_wR_factor_ref 0.0724
_reflns_number_gt 2226
_reflns_number_total 2432
_reflns_threshold_expression >2sigma(I)
_cod_data_source_file c7dt02208e3.cif
_cod_data_source_block 160523d
_cod_depositor_comments
;
The following automatic conversions were performed:

'_symmetry_cell_setting' value 'Rhombohedral' changed to
'rhombohedral' according to
/home/data/users/saulius/crontab/automatic-downloads/rss-feeds/RSC/lib/dictionaries/cif_core.dic
dictionary named 'cif_core.dic' version 2.4.2 from 2011-04-26.

Automatic conversion script
Id: cif_fix_values 4973 2017-02-22 13:04:09Z antanas 
;
_cod_original_cell_volume 6657.4(11)
_cod_original_sg_symbol_H-M R3c
_cod_database_code 7043534

loop_
_symmetry_equiv_pos_as_xyz
'x, y, z'
'-y, x-y, z'
'-x+y, -x, z'
'-y, -x, z+1/2'
'-x+y, y, z+1/2'
'x, x-y, z+1/2'
'x+2/3, y+1/3, z+1/3'
'-y+2/3, x-y+1/3, z+1/3'
'-x+y+2/3, -x+1/3, z+1/3'
'-y+2/3, -x+1/3, z+5/6'
'-x+y+2/3, y+1/3, z+5/6'
'x+2/3, x-y+1/3, z+5/6'
'x+1/3, y+2/3, z+2/3'
'-y+1/3, x-y+2/3, z+2/3'
'-x+y+1/3, -x+2/3, z+2/3'
'-y+1/3, -x+2/3, z+7/6'
'-x+y+1/3, y+2/3, z+7/6'
'x+1/3, x-y+2/3, z+7/6'

loop_
_atom_site_label
_atom_site_type_symbol
_atom_site_fract_x
_atom_site_fract_y
_atom_site_fract_z
_atom_site_U_iso_or_equiv
_atom_site_adp_type
_atom_site_occupancy
_atom_site_symmetry_multiplicity
_atom_site_calc_flag
_atom_site_refinement_flags
Co1 Co 0.10724(2) 0.33281(3) 0.98865(5) 0.01908(13) Uani 1 1 d .
S1 S 0.23094(5) 0.22379(5) 0.19213(7) 0.0211(2) Uani 1 1 d .
N1 N 0.21881(17) 0.54440(17) 0.9605(3) 0.0212(8) Uani 1 1 d .
N2 N 0.15269(17) 0.43772(17) 0.9744(3) 0.0228(8) Uani 1 1 d .
N3 N 0.00987(17) 0.12335(17) 1.0355(3) 0.0198(8) Uani 1 1 d .
N4 N 0.05043(18) 0.22985(18) 1.0184(3) 0.0245(9) Uani 1 1 d .
O1 O 0.24233(17) 0.29089(15) 0.1798(3) 0.0358(8) Uani 1 1 d .
O2 O 0.16709(16) 0.17564(17) 0.1577(4) 0.0515(9) Uani 1 1 d .
O3 O 0.23699(18) 0.21336(15) 0.2968(2) 0.0412(8) Uani 1 1 d .
O4 O 0.28116(19) 0.2172(2) 0.1389(3) 0.0504(10) Uani 1 1 d .
O5 O 0.07203(16) 0.34820(16) 1.1195(2) 0.0395(8) Uani 1 1 d .
H5C H 0.0974 0.3642 1.1680 0.047 Uiso 1 1 d R
H5D H 0.0331 0.3323 1.1399 0.047 Uiso 1 1 d R
O6 O 0.19230(14) 0.34138(17) 1.0451(3) 0.0469(10) Uani 1 1 d .
H6C H 0.2037 0.3232 1.0880 0.056 Uiso 1 1 d R
H6D H 0.2265 0.3697 1.0158 0.056 Uiso 1 1 d R
O7 O 0.13895(14) 0.32194(16) 0.8503(2) 0.0357(7) Uani 1 1 d .
H7C H 0.1153 0.3142 0.8000 0.043 Uiso 1 1 d R
H7D H 0.1788 0.3416 0.8330 0.043 Uiso 1 1 d R
O8 O 0.02340(13) 0.32020(13) 0.9110(2) 0.0252(6) Uani 1 1 d .
H8C H -0.0096 0.3128 0.9451 0.030 Uiso 1 1 d R
H8D H 0.0121 0.2881 0.8726 0.030 Uiso 1 1 d R
C1 C 0.2142(2) 0.4852(2) 0.9745(3) 0.0235(10) Uani 1 1 d .
H1 H 0.2497 0.4790 0.9830 0.028 Uiso 1 1 calc R
C2 C 0.1167(2) 0.4678(2) 0.9611(4) 0.0333(12) Uani 1 1 d .
H2 H 0.0713 0.4462 0.9589 0.040 Uiso 1 1 calc R
C3 C 0.1553(2) 0.5322(2) 0.9516(4) 0.0312(11) Uani 1 1 d .
H3 H 0.1422 0.5628 0.9411 0.037 Uiso 1 1 calc R
C4 C 0.2773(2) 0.60670(19) 0.9575(3) 0.0165(9) Uani 1 1 d .
C5 C 0.3376(2) 0.6100(2) 0.9564(3) 0.0204(9) Uani 1 1 d .
H5 H 0.3404 0.5721 0.9550 0.025 Uiso 1 1 calc R
C6 C 0.0629(2) 0.1820(2) 1.0123(3) 0.0222(10) Uani 1 1 d .
H6 H 0.1031 0.1873 0.9941 0.027 Uiso 1 1 calc R
C7 C -0.0147(2) 0.2003(2) 1.0479(4) 0.0294(11) Uani 1 1 d .
H7 H -0.0374 0.2225 1.0586 0.035 Uiso 1 1 calc R
C8 C -0.0402(2) 0.1360(2) 1.0586(3) 0.0255(10) Uani 1 1 d .
H8 H -0.0826 0.1059 1.0775 0.031 Uiso 1 1 calc R
C9 C 0.0049(2) 0.06059(19) 1.0358(3) 0.0182(9) Uani 1 1 d .
C10 C 0.0617(2) 0.0567(2) 1.0351(3) 0.0204(10) Uani 1 1 d .
H10 H 0.1026 0.0943 1.0342 0.025 Uiso 1 1 calc R

loop_
_atom_site_aniso_label
_atom_site_aniso_U_11
_atom_site_aniso_U_22
_atom_site_aniso_U_33
_atom_site_aniso_U_23
_atom_site_aniso_U_13
_atom_site_aniso_U_12
Co1 0.0160(3) 0.0159(2) 0.0244(3) 0.00178(19) 0.0009(2) 0.0074(3)
S1 0.0220(5) 0.0186(5) 0.0226(5) 0.0006(4) -0.0001(4) 0.0101(4)
N1 0.0160(18) 0.0150(18) 0.030(2) -0.0019(15) -0.0036(15) 0.0062(15)
N2 0.0196(18) 0.0136(18) 0.032(2) -0.0007(15) 0.0005(15) 0.0059(16)
N3 0.0180(18) 0.0168(19) 0.026(2) -0.0001(15) 0.0018(14) 0.0095(15)
N4 0.020(2) 0.022(2) 0.032(2) 0.0051(16) 0.0042(15) 0.0103(17)
O1 0.046(2) 0.0259(17) 0.038(2) 0.0045(14) -0.0045(15) 0.0196(15)
O2 0.037(2) 0.040(2) 0.058(2) -0.002(2) -0.0146(19) 0.0046(15)
O3 0.067(2) 0.0298(18) 0.0283(18) 0.0009(14) -0.0027(16) 0.0256(17)
O4 0.048(2) 0.065(3) 0.054(3) 0.019(2) 0.0196(19) 0.040(2)
O5 0.0324(18) 0.0422(19) 0.0293(18) -0.0064(15) 0.0115(14) 0.0076(15)
O6 0.0200(16) 0.050(2) 0.063(3) 0.0292(19) -0.0037(15) 0.0114(15)
O7 0.0282(16) 0.0412(19) 0.0351(19) -0.0056(15) 0.0022(14) 0.0155(15)
O8 0.0224(14) 0.0243(15) 0.0306(17) -0.0038(12) -0.0007(12) 0.0129(13)
C1 0.018(2) 0.017(2) 0.035(3) 0.0027(19) 0.0003(18) 0.0084(19)
C2 0.016(2) 0.023(2) 0.059(3) -0.004(2) -0.004(2) 0.008(2)
C3 0.022(2) 0.021(2) 0.056(3) -0.003(2) -0.005(2) 0.015(2)
C4 0.015(2) 0.017(2) 0.016(2) 0.0015(16) 0.0003(16) 0.0068(18)
C5 0.024(2) 0.014(2) 0.024(2) -0.0015(17) 0.0002(18) 0.0097(18)
C6 0.016(2) 0.019(2) 0.030(3) 0.0002(18) 0.0001(19) 0.0073(19)
C7 0.021(2) 0.024(2) 0.045(3) 0.003(2) 0.008(2) 0.013(2)
C8 0.019(2) 0.025(2) 0.037(3) 0.0028(19) 0.0030(18) 0.014(2)
C9 0.024(2) 0.017(2) 0.014(2) 0.0000(16) 0.0018(16) 0.0103(18)
C10 0.014(2) 0.021(2) 0.027(2) -0.0025(18) -0.0001(17) 0.0084(19)

loop_
_atom_type_symbol
_atom_type_description
_atom_type_scat_dispersion_real
_atom_type_scat_dispersion_imag
_atom_type_scat_source
C C 0.0033 0.0016 'International Tables Vol C Tables 4.2.6.8 and 6.1.1.4'
H H 0.0000 0.0000 'International Tables Vol C Tables 4.2.6.8 and 6.1.1.4'
N N 0.0061 0.0033 'International Tables Vol C Tables 4.2.6.8 and 6.1.1.4'
O O 0.0106 0.0060 'International Tables Vol C Tables 4.2.6.8 and 6.1.1.4'
S S 0.1246 0.1234 'International Tables Vol C Tables 4.2.6.8 and 6.1.1.4'
Co Co 0.3494 0.9721 'International Tables Vol C Tables 4.2.6.8 and 6.1.1.4'

loop_
_geom_angle_atom_site_label_1
_geom_angle_atom_site_label_2
_geom_angle_atom_site_label_3
_geom_angle
_geom_angle_site_symmetry_1
_geom_angle_site_symmetry_3
O6 Co1 O5 96.40(15) . .
O6 Co1 O7 87.93(13) . .
O5 Co1 O7 174.70(14) . .
O6 Co1 O8 171.67(14) . .
O5 Co1 O8 91.89(13) . .
O7 Co1 O8 83.83(12) . .
O6 Co1 N4 93.76(14) . .
O5 Co1 N4 87.43(14) . .
O7 Co1 N4 95.34(14) . .
O8 Co1 N4 85.80(13) . .
O6 Co1 N2 91.17(14) . .
O5 Co1 N2 83.74(14) . .
O7 Co1 N2 93.15(14) . .
O8 Co1 N2 90.51(13) . .
N4 Co1 N2 170.32(14) . .
O2 S1 O4 109.6(3) . .
O2 S1 O1 111.5(2) . .
O4 S1 O1 109.5(2) . .
O2 S1 O3 109.8(2) . .
O4 S1 O3 108.5(2) . .
O1 S1 O3 107.99(19) . .
C1 N1 C3 106.0(4) . .
C1 N1 C4 127.0(3) . .
C3 N1 C4 127.0(3) . .
C1 N2 C2 105.4(4) . .
C1 N2 Co1 132.8(3) . .
C2 N2 Co1 121.8(3) . .
C6 N3 C8 106.4(4) . .
C6 N3 C9 127.8(4) . .
C8 N3 C9 125.8(4) . .
C6 N4 C7 104.8(4) . .
C6 N4 Co1 133.2(3) . .
C7 N4 Co1 122.0(3) . .
Co1 O5 H5C 120.0 . .
Co1 O5 H5D 130.2 . .
H5C O5 H5D 107.7 . .
Co1 O6 H6C 138.6 . .
Co1 O6 H6D 113.1 . .
H6C O6 H6D 108.2 . .
Co1 O7 H7C 121.8 . .
Co1 O7 H7D 123.4 . .
H7C O7 H7D 108.5 . .
Co1 O8 H8C 116.3 . .
Co1 O8 H8D 106.9 . .
H8C O8 H8D 108.2 . .
N2 C1 N1 111.3(4) . .
N2 C1 H1 124.4 . .
N1 C1 H1 124.4 . .
C3 C2 N2 110.9(4) . .
C3 C2 H2 124.5 . .
N2 C2 H2 124.5 . .
C2 C3 N1 106.4(4) . .
C2 C3 H3 126.8 . .
N1 C3 H3 126.8 . .
C5 C4 C5 121.4(4) 3_565 .
C5 C4 N1 119.0(4) 3_565 .
C5 C4 N1 119.7(4) . .
C4 C5 C4 118.6(4) 2_665 .
C4 C5 H5 120.7 2_665 .
C4 C5 H5 120.7 . .
N4 C6 N3 112.1(4) . .
N4 C6 H6 124.0 . .
N3 C6 H6 124.0 . .
C8 C7 N4 111.0(4) . .
C8 C7 H7 124.5 . .
N4 C7 H7 124.5 . .
C7 C8 N3 105.7(4) . .
C7 C8 H8 127.1 . .
N3 C8 H8 127.1 . .
C10 C9 C10 121.8(4) . 2
C10 C9 N3 119.3(4) . .
C10 C9 N3 119.0(4) 2 .
C9 C10 C9 118.2(4) . 3
C9 C10 H10 120.9 . .
C9 C10 H10 120.9 3 .

loop_
_geom_bond_atom_site_label_1
_geom_bond_atom_site_label_2
_geom_bond_distance
_geom_bond_site_symmetry_2
Co1 O6 2.068(3) .
Co1 O5 2.090(3) .
Co1 O7 2.108(3) .
Co1 O8 2.137(3) .
Co1 N4 2.151(4) .
Co1 N2 2.163(4) .
S1 O2 1.442(3) .
S1 O4 1.468(4) .
S1 O1 1.480(3) .
S1 O3 1.480(4) .
N1 C1 1.361(5) .
N1 C3 1.385(6) .
N1 C4 1.430(5) .
N2 C1 1.319(5) .
N2 C2 1.367(6) .
N3 C6 1.362(5) .
N3 C8 1.395(5) .
N3 C9 1.429(5) .
N4 C6 1.305(6) .
N4 C7 1.396(6) .
O5 H5C 0.8501 .
O5 H5D 0.8500 .
O6 H6C 0.8501 .
O6 H6D 0.8501 .
O7 H7C 0.8500 .
O7 H7D 0.8501 .
O8 H8C 0.8500 .
O8 H8D 0.8500 .
C1 H1 0.9300 .
C2 C3 1.333(6) .
C2 H2 0.9300 .
C3 H3 0.9300 .
C4 C5 1.378(6) 3_565
C4 C5 1.388(6) .
C5 C4 1.378(6) 2_665
C5 H5 0.9300 .
C6 H6 0.9300 .
C7 C8 1.334(6) .
C7 H7 0.9300 .
C8 H8 0.9300 .
C9 C10 1.389(6) .
C9 C10 1.391(6) 2
C10 C9 1.391(6) 3
C10 H10 0.9300 .

loop_
_geom_torsion_atom_site_label_1
_geom_torsion_atom_site_label_2
_geom_torsion_atom_site_label_3
_geom_torsion_atom_site_label_4
_geom_torsion
_geom_torsion_site_symmetry_1
_geom_torsion_site_symmetry_4
O6 Co1 N2 C1 17.2(5) . .
O5 Co1 N2 C1 113.5(5) . .
O7 Co1 N2 C1 -70.8(5) . .
O8 Co1 N2 C1 -154.7(5) . .
N4 Co1 N2 C1 137.8(8) . .
O6 Co1 N2 C2 -163.8(4) . .
O5 Co1 N2 C2 -67.5(4) . .
O7 Co1 N2 C2 108.2(4) . .
O8 Co1 N2 C2 24.3(4) . .
N4 Co1 N2 C2 -43.1(12) . .
O6 Co1 N4 C6 -39.2(4) . .
O5 Co1 N4 C6 -135.4(4) . .
O7 Co1 N4 C6 49.1(4) . .
O8 Co1 N4 C6 132.5(4) . .
N2 Co1 N4 C6 -159.7(8) . .
O6 Co1 N4 C7 143.5(4) . .
O5 Co1 N4 C7 47.3(4) . .
O7 Co1 N4 C7 -128.2(4) . .
O8 Co1 N4 C7 -44.8(4) . .
N2 Co1 N4 C7 23.0(12) . .
C2 N2 C1 N1 -0.7(6) . .
Co1 N2 C1 N1 178.4(3) . .
C3 N1 C1 N2 0.2(5) . .
C4 N1 C1 N2 179.2(4) . .
C1 N2 C2 C3 1.0(6) . .
Co1 N2 C2 C3 -178.3(3) . .
N2 C2 C3 N1 -0.8(6) . .
C1 N1 C3 C2 0.4(5) . .
C4 N1 C3 C2 -178.5(4) . .
C1 N1 C4 C5 -170.9(4) . 3_565
C3 N1 C4 C5 7.8(7) . 3_565
C1 N1 C4 C5 8.7(7) . .
C3 N1 C4 C5 -172.6(4) . .
C5 C4 C5 C4 2.2(9) 3_565 2_665
N1 C4 C5 C4 -177.4(3) . 2_665
C7 N4 C6 N3 0.2(5) . .
Co1 N4 C6 N3 -177.4(3) . .
C8 N3 C6 N4 -0.2(5) . .
C9 N3 C6 N4 179.2(4) . .
C6 N4 C7 C8 -0.2(6) . .
Co1 N4 C7 C8 177.8(3) . .
N4 C7 C8 N3 0.0(6) . .
C6 N3 C8 C7 0.1(5) . .
C9 N3 C8 C7 -179.3(4) . .
C6 N3 C9 C10 16.6(7) . .
C8 N3 C9 C10 -164.1(4) . .
C6 N3 C9 C10 -162.3(4) . 2
C8 N3 C9 C10 17.0(6) . 2
C10 C9 C10 C9 -1.4(9) 2 3
N3 C9 C10 C9 179.8(3) . 3
